data_7014040
loop_
_publ_author_name
'Hatanp\"a\"a, Timo'
'Vehkam\"aki, Marko'
'Mutikainen, Ilpo'
'Kansikas, Jarno'
'Ritala, Mikko'
'Leskel\"a, Markku'

_publ_section_title
;
 Synthesis and characterisation of cyclopentadienyl complexes of
 barium: precursors for atomic layer deposition of BaTiO3.
;
_journal_issue 8
_journal_name_full 'Dalton transactions (Cambridge, England : 2003)'
_journal_page_first 1181
_journal_page_last 1188
_journal_paper_doi 10.1039/b400235k
_journal_year 2004
_chemical_formula_moiety 'C38 H66 Ba O'
_chemical_formula_sum 'C38 H66 Ba O'
_chemical_formula_weight 676.25
_chemical_name_systematic
;
Bis(1,3,5-tritertbutylcyclopentadienyl)barium(tetrahydrofuran)
;
_space_group_IT_number 14
_symmetry_cell_setting monoclinic
_symmetry_space_group_name_Hall '-P 2yn'
_symmetry_space_group_name_H-M 'P 1 21/n 1'
_atom_sites_solution_hydrogens geom
_atom_sites_solution_primary direct
_atom_sites_solution_secondary difmap
_audit_creation_method SHELXL-97
_cell_angle_alpha 90.00
_cell_angle_beta 91.046(19)
_cell_angle_gamma 90.00
_cell_formula_units_Z 4
_cell_length_a 10.602(2)
_cell_length_b 23.618(8)
_cell_length_c 15.104(4)
_cell_measurement_temperature 193(2)
_cell_volume 3781.4(18)
_computing_cell_refinement 'TEXSAN (1993)'
_computing_data_collection 'AFC7S software (1993)'
_computing_data_reduction 'TEXSAN (1993)'
_computing_molecular_graphics 'SHELXTL-PC v. 5.03 (Sheldrick, 1994)'
_computing_publication_material 'SHELXL-97 (Sheldrick, 1997)'
_computing_structure_refinement 'SHELXL-97 (Sheldrick, 1997)'
_computing_structure_solution 'SHELXS-97 (Sheldrick, 1990)'
_diffrn_ambient_temperature 193(2)
_diffrn_measured_fraction_theta_full 0.995
_diffrn_measured_fraction_theta_max 0.995
_diffrn_measurement_method \w/2\q
_diffrn_radiation_monochromator graphite
_diffrn_radiation_source 'fine-focus sealed tube'
_diffrn_radiation_type MoK\a
_diffrn_radiation_wavelength 0.71073
_diffrn_reflns_av_R_equivalents 0.0535
_diffrn_reflns_av_sigmaI/netI 0.1046
_diffrn_reflns_limit_h_max 12
_diffrn_reflns_limit_h_min 0
_diffrn_reflns_limit_k_max 28
_diffrn_reflns_limit_k_min 0
_diffrn_reflns_limit_l_max 17
_diffrn_reflns_limit_l_min -17
_diffrn_reflns_number 7004
_diffrn_reflns_theta_full 25.00
_diffrn_reflns_theta_max 25.00
_diffrn_reflns_theta_min 2.52
_diffrn_standards_decay_% <2
_diffrn_standards_interval_count 200
_diffrn_standards_number 3
_exptl_absorpt_coefficient_mu 1.075
_exptl_absorpt_correction_T_max 0.650
_exptl_absorpt_correction_T_min 0.6162
_exptl_absorpt_correction_type psi-scan
_exptl_absorpt_process_details 'North etal. (1968). Acta Cryst. A24, 351-359'
_exptl_crystal_colour colorless
_exptl_crystal_density_diffrn 1.188
_exptl_crystal_density_method 'not measured'
_exptl_crystal_description prismatic
_exptl_crystal_F_000 1432
_exptl_crystal_size_max 0.45
_exptl_crystal_size_mid 0.45
_exptl_crystal_size_min 0.40
_refine_diff_density_max 1.110
_refine_diff_density_min -0.580
_refine_diff_density_rms 0.125
_refine_ls_extinction_method none
_refine_ls_goodness_of_fit_ref 1.021
_refine_ls_hydrogen_treatment mixed
_refine_ls_matrix_type full
_refine_ls_number_parameters 381
_refine_ls_number_reflns 6629
_refine_ls_number_restraints 0
_refine_ls_restrained_S_all 1.021
_refine_ls_R_factor_all 0.1141
_refine_ls_R_factor_gt 0.0669
_refine_ls_shift/su_max 0.039
_refine_ls_shift/su_mean 0.001
_refine_ls_structure_factor_coef Fsqd
_refine_ls_weighting_details 'calc w=1/[\s^2^(Fo^2^)+(0.0766P)^2^+0.0000P] where P=(Fo^2^+2Fc^2^)/3'
_refine_ls_weighting_scheme calc
_refine_ls_wR_factor_gt 0.1476
_refine_ls_wR_factor_ref 0.1639
_reflns_number_gt 4466
_reflns_number_total 6629
_reflns_threshold_expression >2sigma(I)
_cod_data_source_file b400235k.txt
_cod_data_source_block 7
_cod_original_cell_volume 3781.4(17)
_cod_original_sg_symbol_H-M 'P 21/n'
_cod_database_code 7014040

loop_
_symmetry_equiv_pos_as_xyz
'x, y, z'
'-x+1/2, y+1/2, -z+1/2'
'-x, -y, -z'
'x-1/2, -y-1/2, z-1/2'

loop_
_atom_site_label
_atom_site_type_symbol
_atom_site_fract_x
_atom_site_fract_y
_atom_site_fract_z
_atom_site_U_iso_or_equiv
_atom_site_adp_type
_atom_site_occupancy
_atom_site_symmetry_multiplicity
_atom_site_calc_flag
_atom_site_refinement_flags
_atom_site_disorder_assembly
_atom_site_disorder_group
Ba1 Ba 0.70629(3) 0.861941(13) 0.802067(18) 0.03175(8) Uani 1 1 d . . .
C1 C 0.8187(5) 0.9494(2) 0.6796(3) 0.0322(13) Uani 1 1 d . . .
C2 C 0.7632(5) 0.9089(2) 0.6213(3) 0.0322(13) Uani 1 1 d . . .
H2A H 0.8107 0.8878 0.5751 0.039 Uiso 1 1 calc R . .
C3 C 0.6323(5) 0.9123(2) 0.6234(3) 0.0356(13) Uani 1 1 d . . .
C4 C 0.6026(5) 0.9537(2) 0.6855(3) 0.0324(13) Uani 1 1 d . . .
H4A H 0.5170 0.9709 0.6917 0.039 Uiso 1 1 calc R . .
C5 C 0.7170(5) 0.9780(2) 0.7209(3) 0.0331(13) Uani 1 1 d . . .
C6 C 0.9631(5) 0.9579(2) 0.6839(3) 0.0428(15) Uani 1 1 d . . .
C7 C 1.0207(6) 0.9415(3) 0.7730(4) 0.071(2) Uani 1 1 d . . .
H7A H 0.9845 0.9652 0.8194 0.106 Uiso 1 1 calc R . .
H7B H 1.1122 0.9472 0.7720 0.106 Uiso 1 1 calc R . .
H7C H 1.0024 0.9017 0.7852 0.106 Uiso 1 1 calc R . .
C8 C 1.0267(6) 0.9185(3) 0.6174(5) 0.076(2) Uani 1 1 d . . .
H8A H 1.1182 0.9245 0.6200 0.114 Uiso 1 1 calc R . .
H8B H 0.9949 0.9269 0.5575 0.114 Uiso 1 1 calc R . .
H8C H 1.0078 0.8791 0.6321 0.114 Uiso 1 1 calc R . .
C9 C 1.0033(6) 1.0173(3) 0.6599(5) 0.070(2) Uani 1 1 d . . .
H9A H 0.9696 1.0441 0.7030 0.105 Uiso 1 1 calc R . .
H9B H 0.9707 1.0268 0.6006 0.105 Uiso 1 1 calc R . .
H9C H 1.0956 1.0196 0.6606 0.105 Uiso 1 1 calc R . .
C10 C 0.5425(5) 0.8806(2) 0.5605(3) 0.0423(15) Uani 1 1 d . . .
C11 C 0.5448(7) 0.8179(3) 0.5774(4) 0.070(2) Uani 1 1 d . . .
H11A H 0.6290 0.8030 0.5651 0.105 Uiso 1 1 calc R . .
H11B H 0.4824 0.7992 0.5387 0.105 Uiso 1 1 calc R . .
H11C H 0.5246 0.8105 0.6394 0.105 Uiso 1 1 calc R . .
C12 C 0.5807(7) 0.8923(3) 0.4663(3) 0.068(2) Uani 1 1 d . . .
H12A H 0.6682 0.8803 0.4584 0.101 Uiso 1 1 calc R . .
H12B H 0.5732 0.9329 0.4541 0.101 Uiso 1 1 calc R . .
H12C H 0.5254 0.8712 0.4254 0.101 Uiso 1 1 calc R . .
C13 C 0.4060(6) 0.9025(3) 0.5704(4) 0.063(2) Uani 1 1 d . . .
H13A H 0.3500 0.8825 0.5286 0.094 Uiso 1 1 calc R . .
H13B H 0.4033 0.9432 0.5579 0.094 Uiso 1 1 calc R . .
H13C H 0.3782 0.8956 0.6310 0.094 Uiso 1 1 calc R . .
C14 C 0.7087(5) 1.0321(2) 0.7773(3) 0.0382(14) Uani 1 1 d . . .
C15 C 0.7105(7) 1.0836(3) 0.7169(4) 0.070(2) Uani 1 1 d . . .
H15A H 0.7158 1.1181 0.7529 0.105 Uiso 1 1 calc R . .
H15B H 0.6331 1.0845 0.6805 0.105 Uiso 1 1 calc R . .
H15C H 0.7838 1.0815 0.6784 0.105 Uiso 1 1 calc R . .
C16 C 0.5850(6) 1.0354(3) 0.8266(5) 0.072(2) Uani 1 1 d . . .
H16A H 0.5788 1.0722 0.8561 0.108 Uiso 1 1 calc R . .
H16B H 0.5821 1.0051 0.8709 0.108 Uiso 1 1 calc R . .
H16C H 0.5143 1.0310 0.7844 0.108 Uiso 1 1 calc R . .
C17 C 0.8114(7) 1.0406(3) 0.8474(4) 0.071(2) Uani 1 1 d . . .
H17A H 0.7964 1.0761 0.8791 0.106 Uiso 1 1 calc R . .
H17B H 0.8937 1.0422 0.8190 0.106 Uiso 1 1 calc R . .
H17C H 0.8104 1.0089 0.8893 0.106 Uiso 1 1 calc R . .
C18 C 0.5060(4) 0.8355(2) 0.9347(3) 0.0311(12) Uani 1 1 d . . .
C19 C 0.5838(4) 0.8767(2) 0.9776(3) 0.0298(12) Uani 1 1 d . . .
H19A H 0.5524 0.9137 1.0005 0.036 Uiso 1 1 calc R . .
C20 C 0.7000(4) 0.8527(2) 1.0016(3) 0.0290(12) Uani 1 1 d . . .
C21 C 0.6951(4) 0.7962(2) 0.9725(3) 0.0265(12) Uani 1 1 d . . .
H21A H 0.7581 0.7667 0.9905 0.032 Uiso 1 1 calc R . .
C22 C 0.5755(4) 0.7838(2) 0.9326(3) 0.0292(12) Uani 1 1 d . . .
C23 C 0.3682(5) 0.8504(2) 0.9077(3) 0.0364(14) Uani 1 1 d . . .
C24 C 0.3341(5) 0.8303(3) 0.8131(4) 0.0503(17) Uani 1 1 d . . .
H24A H 0.3888 0.8492 0.7707 0.075 Uiso 1 1 calc R . .
H24B H 0.2458 0.8396 0.7994 0.075 Uiso 1 1 calc R . .
H24C H 0.3461 0.7892 0.8091 0.075 Uiso 1 1 calc R . .
C25 C 0.3493(5) 0.9146(3) 0.9063(4) 0.0581(18) Uani 1 1 d . . .
H25A H 0.4014 0.9313 0.8602 0.087 Uiso 1 1 calc R . .
H25B H 0.3740 0.9304 0.9640 0.087 Uiso 1 1 calc R . .
H25C H 0.2603 0.9232 0.8938 0.087 Uiso 1 1 calc R . .
C26 C 0.2744(5) 0.8267(3) 0.9744(4) 0.0487(16) Uani 1 1 d . . .
H26A H 0.1886 0.8382 0.9571 0.073 Uiso 1 1 calc R . .
H26B H 0.2949 0.8414 1.0335 0.073 Uiso 1 1 calc R . .
H26C H 0.2797 0.7853 0.9751 0.073 Uiso 1 1 calc R . .
C27 C 0.8068(5) 0.8804(2) 1.0548(3) 0.0373(14) Uani 1 1 d . . .
C28 C 0.9205(7) 0.8847(5) 1.0008(6) 0.165(4) Uani 1 1 d . . .
H28A H 0.9890 0.9018 1.0360 0.247 Uiso 1 1 calc R . .
H28B H 0.9023 0.9083 0.9487 0.247 Uiso 1 1 calc R . .
H28C H 0.9459 0.8468 0.9816 0.247 Uiso 1 1 calc R . .
C29 C 0.7738(7) 0.9393(3) 1.0829(6) 0.116(3) Uani 1 1 d . . .
H29A H 0.8463 0.9564 1.1140 0.174 Uiso 1 1 calc R . .
H29B H 0.7017 0.9380 1.1226 0.174 Uiso 1 1 calc R . .
H29C H 0.7518 0.9620 1.0306 0.174 Uiso 1 1 calc R . .
C30 C 0.8336(10) 0.8471(4) 1.1355(6) 0.179(4) Uani 1 1 d . . .
H30A H 0.9067 0.8632 1.1671 0.268 Uiso 1 1 calc R . .
H30B H 0.8517 0.8078 1.1192 0.268 Uiso 1 1 calc R . .
H30C H 0.7601 0.8481 1.1739 0.268 Uiso 1 1 calc R . .
C31 C 0.5499(5) 0.7238(2) 0.8971(3) 0.0326(13) Uani 1 1 d . . .
C32 C 0.4181(5) 0.7010(2) 0.9177(4) 0.0511(17) Uani 1 1 d . . .
H32A H 0.3542 0.7237 0.8863 0.077 Uiso 1 1 calc R . .
H32B H 0.4043 0.7032 0.9816 0.077 Uiso 1 1 calc R . .
H32C H 0.4115 0.6615 0.8984 0.077 Uiso 1 1 calc R . .
C33 C 0.6411(5) 0.6812(2) 0.9407(4) 0.0444(15) Uani 1 1 d . . .
H33A H 0.7275 0.6895 0.9226 0.067 Uiso 1 1 calc R . .
H33B H 0.6182 0.6427 0.9220 0.067 Uiso 1 1 calc R . .
H33C H 0.6359 0.6841 1.0052 0.067 Uiso 1 1 calc R . .
C34 C 0.5728(6) 0.7214(2) 0.7964(3) 0.0494(17) Uani 1 1 d . . .
H34A H 0.5068 0.7429 0.7650 0.074 Uiso 1 1 calc R . .
H34B H 0.5707 0.6819 0.7764 0.074 Uiso 1 1 calc R . .
H34C H 0.6554 0.7378 0.7838 0.074 Uiso 1 1 calc R . .
O1 O 0.8848(4) 0.78220(16) 0.7628(2) 0.0486(11) Uani 1 1 d . . .
C35 C 0.9765(6) 0.7549(3) 0.8194(4) 0.065(2) Uani 1 1 d . . .
H35A H 0.9339 0.7320 0.8649 0.078 Uiso 1 1 calc R . .
H35B H 1.0302 0.7835 0.8497 0.078 Uiso 1 1 calc R . .
C36 C 1.0555(7) 0.7176(3) 0.7621(4) 0.074(2) Uani 1 1 d . . .
H36A H 1.1462 0.7264 0.7709 0.088 Uiso 1 1 calc R . .
H36B H 1.0416 0.6772 0.7767 0.088 Uiso 1 1 calc R . .
C37 C 1.0172(7) 0.7289(4) 0.6749(4) 0.090(3) Uani 1 1 d . . .
H37A H 1.0096 0.6930 0.6412 0.107 Uiso 1 1 calc R . .
H37B H 1.0804 0.7531 0.6458 0.107 Uiso 1 1 calc R . .
C38 C 0.8950(6) 0.7579(3) 0.6762(4) 0.0583(19) Uani 1 1 d . . .
H38A H 0.8910 0.7878 0.6303 0.070 Uiso 1 1 calc R . .
H38B H 0.8255 0.7307 0.6648 0.070 Uiso 1 1 calc R . .

loop_
_atom_site_aniso_label
_atom_site_aniso_U_11
_atom_site_aniso_U_22
_atom_site_aniso_U_33
_atom_site_aniso_U_23
_atom_site_aniso_U_13
_atom_site_aniso_U_12
Ba1 0.03508(15) 0.02935(14) 0.03085(14) 0.00140(14) 0.00156(11) 0.00200(15)
C1 0.037(3) 0.033(3) 0.027(2) 0.013(2) -0.004(2) 0.006(2)
C2 0.040(3) 0.033(3) 0.024(2) -0.004(2) 0.001(2) 0.003(2)
C3 0.039(3) 0.038(3) 0.029(2) 0.002(2) -0.012(2) 0.004(2)
C4 0.032(3) 0.031(3) 0.033(2) -0.001(2) -0.007(2) 0.002(2)
C5 0.031(3) 0.032(3) 0.036(3) 0.010(2) -0.002(2) -0.002(2)
C6 0.027(3) 0.053(4) 0.048(3) 0.005(3) -0.002(2) 0.001(3)
C7 0.042(4) 0.092(5) 0.077(4) 0.011(4) -0.020(3) 0.003(4)
C8 0.040(3) 0.086(5) 0.102(5) -0.035(4) 0.008(4) 0.005(4)
C9 0.051(4) 0.061(4) 0.098(5) 0.023(4) 0.022(4) -0.010(3)
C10 0.046(3) 0.038(3) 0.042(3) -0.006(2) -0.013(3) -0.001(3)
C11 0.092(5) 0.042(4) 0.075(4) -0.007(3) -0.035(4) -0.010(4)
C12 0.090(5) 0.079(5) 0.033(3) 0.000(3) -0.022(3) -0.009(4)
C13 0.047(4) 0.071(4) 0.070(4) -0.016(3) -0.019(3) -0.005(3)
C14 0.042(3) 0.022(2) 0.050(3) 0.000(2) 0.001(3) -0.005(2)
C15 0.086(5) 0.039(4) 0.087(5) 0.005(3) 0.022(4) 0.007(4)
C16 0.071(4) 0.052(4) 0.094(5) -0.032(4) 0.019(4) -0.020(3)
C17 0.075(5) 0.075(5) 0.063(4) -0.033(3) -0.014(4) 0.005(4)
C18 0.022(2) 0.037(3) 0.034(2) 0.005(2) 0.000(2) -0.006(2)
C19 0.031(3) 0.032(3) 0.027(2) -0.001(2) -0.004(2) -0.002(2)
C20 0.030(2) 0.034(3) 0.023(2) 0.0011(19) 0.0043(19) -0.006(2)
C21 0.025(2) 0.028(2) 0.026(2) 0.0053(19) -0.0024(19) 0.001(2)
C22 0.024(2) 0.032(3) 0.032(2) 0.000(2) -0.004(2) 0.000(2)
C23 0.042(3) 0.028(3) 0.039(3) -0.004(2) -0.004(2) 0.006(2)
C24 0.043(3) 0.054(4) 0.053(3) -0.004(3) -0.011(3) 0.005(3)
C25 0.039(3) 0.064(4) 0.071(4) 0.007(3) -0.008(3) 0.015(3)
C26 0.028(3) 0.054(4) 0.064(4) 0.004(3) 0.002(3) 0.003(3)
C27 0.028(3) 0.045(3) 0.039(3) -0.001(2) -0.004(2) -0.005(2)
C28 0.054(4) 0.271(10) 0.171(8) -0.143(7) 0.030(5) -0.078(6)
C29 0.075(5) 0.084(5) 0.187(8) -0.086(5) -0.054(5) 0.017(4)
C30 0.209(8) 0.167(8) 0.154(6) 0.093(6) -0.150(6) -0.125(6)
C31 0.033(3) 0.024(3) 0.041(3) 0.002(2) 0.007(2) -0.002(2)
C32 0.057(4) 0.030(3) 0.067(4) -0.020(3) 0.010(3) -0.011(3)
C33 0.054(3) 0.027(3) 0.052(3) -0.006(2) 0.000(3) 0.003(3)
C34 0.066(4) 0.039(3) 0.043(3) -0.011(3) -0.003(3) 0.002(3)
O1 0.053(2) 0.043(2) 0.049(2) -0.0044(18) 0.0028(19) 0.0115(19)
C35 0.054(4) 0.090(5) 0.052(4) -0.012(4) -0.002(3) 0.016(4)
C36 0.061(4) 0.090(5) 0.069(4) -0.018(4) -0.006(4) 0.030(4)
C37 0.094(5) 0.124(7) 0.051(4) -0.005(4) 0.014(4) 0.055(5)
C38 0.069(4) 0.062(4) 0.043(3) -0.004(3) 0.003(3) 0.022(3)

loop_
_atom_type_symbol
_atom_type_description
_atom_type_scat_dispersion_real
_atom_type_scat_dispersion_imag
_atom_type_scat_source
C C 0.0033 0.0016 'International Tables Vol C Tables 4.2.6.8 and 6.1.1.4'
H H 0.0000 0.0000 'International Tables Vol C Tables 4.2.6.8 and 6.1.1.4'
O O 0.0106 0.0060 'International Tables Vol C Tables 4.2.6.8 and 6.1.1.4'
Ba Ba -0.3244 2.2819 'International Tables Vol C Tables 4.2.6.8 and 6.1.1.4'

loop_
_geom_angle_atom_site_label_1
_geom_angle_atom_site_label_2
_geom_angle_atom_site_label_3
_geom_angle
_geom_angle_site_symmetry_1
_geom_angle_site_symmetry_3
_geom_angle_publ_flag
O1 Ba1 C4 128.21(12) . . ?
O1 Ba1 C19 125.70(12) . . ?
C4 Ba1 C19 106.04(13) . . ?
O1 Ba1 C5 120.46(13) . . ?
C4 Ba1 C5 27.74(13) . . ?
C19 Ba1 C5 105.96(13) . . ?
O1 Ba1 C21 82.46(12) . . ?
C4 Ba1 C21 149.07(13) . . ?
C19 Ba1 C21 43.81(13) . . ?
C5 Ba1 C21 145.21(13) . . ?
O1 Ba1 C18 119.93(13) . . ?
C4 Ba1 C18 106.62(14) . . ?
C19 Ba1 C18 27.45(13) . . ?
C5 Ba1 C18 119.53(14) . . ?
C21 Ba1 C18 44.35(13) . . ?
O1 Ba1 C2 84.63(12) . . ?
C4 Ba1 C2 43.81(13) . . ?
C19 Ba1 C2 148.83(13) . . ?
C5 Ba1 C2 44.50(13) . . ?
C21 Ba1 C2 167.08(13) . . ?
C18 Ba1 C2 146.43(13) . . ?
O1 Ba1 C20 101.16(12) . . ?
C4 Ba1 C20 128.68(13) . . ?
C19 Ba1 C20 26.87(13) . . ?
C5 Ba1 C20 118.28(13) . . ?
C21 Ba1 C20 26.94(12) . . ?
C18 Ba1 C20 45.05(13) . . ?
C2 Ba1 C20 159.50(13) . . ?
O1 Ba1 C1 93.17(12) . . ?
C4 Ba1 C1 44.86(13) . . ?
C19 Ba1 C1 130.01(13) . . ?
C5 Ba1 C1 27.34(13) . . ?
C21 Ba1 C1 153.54(13) . . ?
C18 Ba1 C1 146.87(13) . . ?
C2 Ba1 C1 27.17(13) . . ?
C20 Ba1 C1 132.33(13) . . ?
O1 Ba1 C3 104.17(12) . . ?
C4 Ba1 C3 26.75(13) . . ?
C19 Ba1 C3 129.18(13) . . ?
C5 Ba1 C3 44.95(13) . . ?
C21 Ba1 C3 161.38(13) . . ?
C18 Ba1 C3 119.88(13) . . ?
C2 Ba1 C3 26.56(13) . . ?
C20 Ba1 C3 154.61(13) . . ?
C1 Ba1 C3 44.73(13) . . ?
O1 Ba1 C22 92.73(12) . . ?
C4 Ba1 C22 130.72(13) . . ?
C19 Ba1 C22 44.68(13) . . ?
C5 Ba1 C22 146.71(13) . . ?
C21 Ba1 C22 27.17(12) . . ?
C18 Ba1 C22 27.21(13) . . ?
C2 Ba1 C22 155.12(13) . . ?
C20 Ba1 C22 45.10(12) . . ?
C1 Ba1 C22 174.02(13) . . ?
C3 Ba1 C22 134.22(13) . . ?
C2 C1 C5 106.4(4) . . ?
C2 C1 C6 120.8(4) . . ?
C5 C1 C6 132.6(5) . . ?
C2 C1 Ba1 75.9(3) . . ?
C5 C1 Ba1 75.4(3) . . ?
C6 C1 Ba1 117.6(3) . . ?
C3 C2 C1 110.4(4) . . ?
C3 C2 Ba1 77.6(3) . . ?
C1 C2 Ba1 76.9(3) . . ?
C3 C2 H2A 124.0 . . ?
C1 C2 H2A 124.0 . . ?
Ba1 C2 H2A 124.0 . . ?
C2 C3 C4 107.1(4) . . ?
C2 C3 C10 124.6(4) . . ?
C4 C3 C10 128.0(5) . . ?
C2 C3 Ba1 75.9(3) . . ?
C4 C3 Ba1 74.6(3) . . ?
C10 C3 Ba1 120.6(3) . . ?
C3 C4 C5 109.4(4) . . ?
C3 C4 Ba1 78.6(3) . . ?
C5 C4 Ba1 76.8(3) . . ?
C3 C4 H4A 124.3 . . ?
C5 C4 H4A 124.3 . . ?
Ba1 C4 H4A 124.3 . . ?
C1 C5 C4 106.7(4) . . ?
C1 C5 C14 133.4(5) . . ?
C4 C5 C14 118.8(4) . . ?
C1 C5 Ba1 77.3(3) . . ?
C4 C5 Ba1 75.4(3) . . ?
C14 C5 Ba1 121.9(3) . . ?
C9 C6 C7 109.7(5) . . ?
C9 C6 C8 106.1(5) . . ?
C7 C6 C8 104.6(5) . . ?
C9 C6 C1 113.2(5) . . ?
C7 C6 C1 112.7(4) . . ?
C8 C6 C1 110.0(5) . . ?
C6 C7 H7A 109.5 . . ?
C6 C7 H7B 109.5 . . ?
H7A C7 H7B 109.5 . . ?
C6 C7 H7C 109.5 . . ?
H7A C7 H7C 109.5 . . ?
H7B C7 H7C 109.5 . . ?
C6 C8 H8A 109.5 . . ?
C6 C8 H8B 109.5 . . ?
H8A C8 H8B 109.5 . . ?
C6 C8 H8C 109.5 . . ?
H8A C8 H8C 109.5 . . ?
H8B C8 H8C 109.5 . . ?
C6 C9 H9A 109.5 . . ?
C6 C9 H9B 109.5 . . ?
H9A C9 H9B 109.5 . . ?
C6 C9 H9C 109.5 . . ?
H9A C9 H9C 109.5 . . ?
H9B C9 H9C 109.5 . . ?
C11 C10 C12 109.6(5) . . ?
C11 C10 C3 111.6(5) . . ?
C12 C10 C3 108.7(5) . . ?
C11 C10 C13 109.0(5) . . ?
C12 C10 C13 107.3(5) . . ?
C3 C10 C13 110.5(4) . . ?
C10 C11 H11A 109.5 . . ?
C10 C11 H11B 109.5 . . ?
H11A C11 H11B 109.5 . . ?
C10 C11 H11C 109.5 . . ?
H11A C11 H11C 109.5 . . ?
H11B C11 H11C 109.5 . . ?
C10 C12 H12A 109.5 . . ?
C10 C12 H12B 109.5 . . ?
H12A C12 H12B 109.5 . . ?
C10 C12 H12C 109.5 . . ?
H12A C12 H12C 109.5 . . ?
H12B C12 H12C 109.5 . . ?
C10 C13 H13A 109.5 . . ?
C10 C13 H13B 109.5 . . ?
H13A C13 H13B 109.5 . . ?
C10 C13 H13C 109.5 . . ?
H13A C13 H13C 109.5 . . ?
H13B C13 H13C 109.5 . . ?
C17 C14 C16 105.5(5) . . ?
C17 C14 C15 107.2(5) . . ?
C16 C14 C15 105.8(5) . . ?
C17 C14 C5 116.6(5) . . ?
C16 C14 C5 111.9(4) . . ?
C15 C14 C5 109.3(4) . . ?
C14 C15 H15A 109.5 . . ?
C14 C15 H15B 109.5 . . ?
H15A C15 H15B 109.5 . . ?
C14 C15 H15C 109.5 . . ?
H15A C15 H15C 109.5 . . ?
H15B C15 H15C 109.5 . . ?
C14 C16 H16A 109.5 . . ?
C14 C16 H16B 109.5 . . ?
H16A C16 H16B 109.5 . . ?
C14 C16 H16C 109.5 . . ?
H16A C16 H16C 109.5 . . ?
H16B C16 H16C 109.5 . . ?
C14 C17 H17A 109.5 . . ?
C14 C17 H17B 109.5 . . ?
H17A C17 H17B 109.5 . . ?
C14 C17 H17C 109.5 . . ?
H17A C17 H17C 109.5 . . ?
H17B C17 H17C 109.5 . . ?
C19 C18 C22 107.4(4) . . ?
C19 C18 C23 120.0(4) . . ?
C22 C18 C23 132.3(4) . . ?
C19 C18 Ba1 75.6(3) . . ?
C22 C18 Ba1 78.0(3) . . ?
C23 C18 Ba1 116.8(3) . . ?
C20 C19 C18 110.0(4) . . ?
C20 C19 Ba1 77.8(3) . . ?
C18 C19 Ba1 77.0(3) . . ?
C20 C19 H19A 124.2 . . ?
C18 C19 H19A 124.2 . . ?
Ba1 C19 H19A 124.2 . . ?
C19 C20 C21 106.0(4) . . ?
C19 C20 C27 127.3(4) . . ?
C21 C20 C27 126.6(4) . . ?
C19 C20 Ba1 75.3(3) . . ?
C21 C20 Ba1 76.0(2) . . ?
C27 C20 Ba1 117.7(3) . . ?
C20 C21 C22 110.9(4) . . ?
C20 C21 Ba1 77.1(3) . . ?
C22 C21 Ba1 78.1(3) . . ?
C20 C21 H21A 123.8 . . ?
C22 C21 H21A 123.8 . . ?
Ba1 C21 H21A 123.8 . . ?
C21 C22 C18 105.7(4) . . ?
C21 C22 C31 119.2(4) . . ?
C18 C22 C31 135.1(4) . . ?
C21 C22 Ba1 74.8(3) . . ?
C18 C22 Ba1 74.8(3) . . ?
C31 C22 Ba1 114.3(3) . . ?
C25 C23 C26 106.5(4) . . ?
C25 C23 C24 105.3(4) . . ?
C26 C23 C24 110.6(4) . . ?
C25 C23 C18 110.6(4) . . ?
C26 C23 C18 111.3(4) . . ?
C24 C23 C18 112.2(4) . . ?
C23 C24 H24A 109.5 . . ?
C23 C24 H24B 109.5 . . ?
H24A C24 H24B 109.5 . . ?
C23 C24 H24C 109.5 . . ?
H24A C24 H24C 109.5 . . ?
H24B C24 H24C 109.5 . . ?
C23 C25 H25A 109.5 . . ?
C23 C25 H25B 109.5 . . ?
H25A C25 H25B 109.5 . . ?
C23 C25 H25C 109.5 . . ?
H25A C25 H25C 109.5 . . ?
H25B C25 H25C 109.5 . . ?
C23 C26 H26A 109.5 . . ?
C23 C26 H26B 109.5 . . ?
H26A C26 H26B 109.5 . . ?
C23 C26 H26C 109.5 . . ?
H26A C26 H26C 109.5 . . ?
H26B C26 H26C 109.5 . . ?
C28 C27 C30 110.4(7) . . ?
C28 C27 C29 106.9(7) . . ?
C30 C27 C29 107.7(6) . . ?
C28 C27 C20 110.2(5) . . ?
C30 C27 C20 109.7(5) . . ?
C29 C27 C20 111.9(5) . . ?
C27 C28 H28A 109.5 . . ?
C27 C28 H28B 109.5 . . ?
H28A C28 H28B 109.5 . . ?
C27 C28 H28C 109.5 . . ?
H28A C28 H28C 109.5 . . ?
H28B C28 H28C 109.5 . . ?
C27 C29 H29A 109.5 . . ?
C27 C29 H29B 109.5 . . ?
H29A C29 H29B 109.5 . . ?
C27 C29 H29C 109.5 . . ?
H29A C29 H29C 109.5 . . ?
H29B C29 H29C 109.5 . . ?
C27 C30 H30A 109.5 . . ?
C27 C30 H30B 109.5 . . ?
H30A C30 H30B 109.5 . . ?
C27 C30 H30C 109.5 . . ?
H30A C30 H30C 109.5 . . ?
H30B C30 H30C 109.5 . . ?
C33 C31 C32 104.6(4) . . ?
C33 C31 C22 110.4(4) . . ?
C32 C31 C22 114.0(4) . . ?
C33 C31 C34 106.8(4) . . ?
C32 C31 C34 110.3(4) . . ?
C22 C31 C34 110.3(4) . . ?
C31 C32 H32A 109.5 . . ?
C31 C32 H32B 109.5 . . ?
H32A C32 H32B 109.5 . . ?
C31 C32 H32C 109.5 . . ?
H32A C32 H32C 109.5 . . ?
H32B C32 H32C 109.5 . . ?
C31 C33 H33A 109.5 . . ?
C31 C33 H33B 109.5 . . ?
H33A C33 H33B 109.5 . . ?
C31 C33 H33C 109.5 . . ?
H33A C33 H33C 109.5 . . ?
H33B C33 H33C 109.5 . . ?
C31 C34 H34A 109.5 . . ?
C31 C34 H34B 109.5 . . ?
H34A C34 H34B 109.5 . . ?
C31 C34 H34C 109.5 . . ?
H34A C34 H34C 109.5 . . ?
H34B C34 H34C 109.5 . . ?
C38 O1 C35 107.6(4) . . ?
C38 O1 Ba1 122.4(3) . . ?
C35 O1 Ba1 130.0(3) . . ?
O1 C35 C36 107.4(5) . . ?
O1 C35 H35A 110.2 . . ?
C36 C35 H35A 110.2 . . ?
O1 C35 H35B 110.2 . . ?
C36 C35 H35B 110.2 . . ?
H35A C35 H35B 108.5 . . ?
C37 C36 C35 106.1(6) . . ?
C37 C36 H36A 110.5 . . ?
C35 C36 H36A 110.5 . . ?
C37 C36 H36B 110.5 . . ?
C35 C36 H36B 110.5 . . ?
H36A C36 H36B 108.7 . . ?
C36 C37 C38 108.5(6) . . ?
C36 C37 H37A 110.0 . . ?
C38 C37 H37A 110.0 . . ?
C36 C37 H37B 110.0 . . ?
C38 C37 H37B 110.0 . . ?
H37A C37 H37B 108.4 . . ?
O1 C38 C37 106.3(5) . . ?
O1 C38 H38A 110.5 . . ?
C37 C38 H38A 110.5 . . ?
O1 C38 H38B 110.5 . . ?
C37 C38 H38B 110.5 . . ?
H38A C38 H38B 108.7 . . ?

loop_
_geom_bond_atom_site_label_1
_geom_bond_atom_site_label_2
_geom_bond_distance
_geom_bond_site_symmetry_2
_geom_bond_publ_flag
Ba1 O1 2.743(4) . ?
Ba1 C4 2.988(5) . ?
Ba1 C19 2.993(5) . ?
Ba1 C5 3.006(5) . ?
Ba1 C21 3.010(4) . ?
Ba1 C18 3.011(5) . ?
Ba1 C2 3.018(5) . ?
Ba1 C20 3.024(4) . ?
Ba1 C1 3.031(5) . ?
Ba1 C3 3.039(5) . ?
Ba1 C22 3.052(5) . ?
C1 C2 1.421(7) . ?
C1 C5 1.427(7) . ?
C1 C6 1.544(7) . ?
C2 C3 1.391(7) . ?
C2 H2A 1.0000 . ?
C3 C4 1.395(7) . ?
C3 C10 1.528(7) . ?
C4 C5 1.437(7) . ?
C4 H4A 1.0000 . ?
C5 C14 1.537(7) . ?
C6 C9 1.513(8) . ?
C6 C7 1.518(8) . ?
C6 C8 1.533(8) . ?
C7 H7A 0.9800 . ?
C7 H7B 0.9800 . ?
C7 H7C 0.9800 . ?
C8 H8A 0.9800 . ?
C8 H8B 0.9800 . ?
C8 H8C 0.9800 . ?
C9 H9A 0.9800 . ?
C9 H9B 0.9800 . ?
C9 H9C 0.9800 . ?
C10 C11 1.504(8) . ?
C10 C12 1.511(8) . ?
C10 C13 1.546(8) . ?
C11 H11A 0.9800 . ?
C11 H11B 0.9800 . ?
C11 H11C 0.9800 . ?
C12 H12A 0.9800 . ?
C12 H12B 0.9800 . ?
C12 H12C 0.9800 . ?
C13 H13A 0.9800 . ?
C13 H13B 0.9800 . ?
C13 H13C 0.9800 . ?
C14 C17 1.518(8) . ?
C14 C16 1.521(8) . ?
C14 C15 1.523(8) . ?
C15 H15A 0.9800 . ?
C15 H15B 0.9800 . ?
C15 H15C 0.9800 . ?
C16 H16A 0.9800 . ?
C16 H16B 0.9800 . ?
C16 H16C 0.9800 . ?
C17 H17A 0.9800 . ?
C17 H17B 0.9800 . ?
C17 H17C 0.9800 . ?
C18 C19 1.425(7) . ?
C18 C22 1.427(7) . ?
C18 C23 1.549(7) . ?
C19 C20 1.399(7) . ?
C19 H19A 1.0000 . ?
C20 C21 1.406(6) . ?
C20 C27 1.524(7) . ?
C21 C22 1.424(6) . ?
C21 H21A 1.0000 . ?
C22 C31 1.538(7) . ?
C23 C25 1.531(8) . ?
C23 C26 1.535(7) . ?
C23 C24 1.542(7) . ?
C24 H24A 0.9800 . ?
C24 H24B 0.9800 . ?
C24 H24C 0.9800 . ?
C25 H25A 0.9800 . ?
C25 H25B 0.9800 . ?
C25 H25C 0.9800 . ?
C26 H26A 0.9800 . ?
C26 H26B 0.9800 . ?
C26 H26C 0.9800 . ?
C27 C28 1.471(9) . ?
C27 C30 1.474(10) . ?
C27 C29 1.498(9) . ?
C28 H28A 0.9800 . ?
C28 H28B 0.9800 . ?
C28 H28C 0.9800 . ?
C29 H29A 0.9800 . ?
C29 H29B 0.9800 . ?
C29 H29C 0.9800 . ?
C30 H30A 0.9800 . ?
C30 H30B 0.9800 . ?
C30 H30C 0.9800 . ?
C31 C33 1.535(7) . ?
C31 C32 1.536(7) . ?
C31 C34 1.546(7) . ?
C32 H32A 0.9800 . ?
C32 H32B 0.9800 . ?
C32 H32C 0.9800 . ?
C33 H33A 0.9800 . ?
C33 H33B 0.9800 . ?
C33 H33C 0.9800 . ?
C34 H34A 0.9800 . ?
C34 H34B 0.9800 . ?
C34 H34C 0.9800 . ?
O1 C38 1.435(7) . ?
O1 C35 1.436(7) . ?
C35 C36 1.500(9) . ?
C35 H35A 0.9900 . ?
C35 H35B 0.9900 . ?
C36 C37 1.397(9) . ?
C36 H36A 0.9900 . ?
C36 H36B 0.9900 . ?
C37 C38 1.466(9) . ?
C37 H37A 0.9900 . ?
C37 H37B 0.9900 . ?
C38 H38A 0.9900 . ?
C38 H38B 0.9900 . ?
